data_7058752
loop_
_publ_author_name
'Tella, Adedibu C.'
'Oladipo, Adetola C.'
'Adimula, Vincent O.'
'Ameen, Olanrewaju A.'
'Bourne, Susan A.'
'Ogunlaja, Adeniyi S.'

_publ_section_title
;
 Synthesis and crystal structures of a copper(ii) dinuclear complex and
 zinc(ii) coordination polymers as materials for efficient oxidative
 desulfurization of dibenzothiophene
;
_journal_issue 36
_journal_name_full 'New Journal of Chemistry'
_journal_page_first 14343
_journal_paper_doi 10.1039/C9NJ01456J
_journal_volume 43
_journal_year 2019
_chemical_formula_sum 'C44 H32 Cu2 N4 O12'
_chemical_formula_weight 935.81
_space_group_crystal_system monoclinic
_space_group_IT_number 14
_space_group_name_Hall '-P 2ybc'
_space_group_name_H-M_alt 'P 1 21/c 1'
_symmetry_space_group_name_Hall '-P 2ybc'
_symmetry_space_group_name_H-M 'P 1 21/c 1'
_atom_sites_solution_hydrogens mixed
_audit_creation_method SHELXL-2017/1
_audit_update_record
;
2017-07-21 deposited with the CCDC.    2019-08-12 downloaded from the CCDC.
;
_cell_angle_alpha 90
_cell_angle_beta 102.326(2)
_cell_angle_gamma 90
_cell_formula_units_Z 2
_cell_length_a 9.7035(7)
_cell_length_b 18.8466(14)
_cell_length_c 10.6948(8)
_cell_measurement_reflns_used 6926
_cell_measurement_temperature 173(2)
_cell_measurement_theta_max 55.84
_cell_measurement_theta_min 4.457
_cell_volume 1910.8(2)
_computing_structure_refinement 'SHELXL-2017/1 (Sheldrick, 2017)'
_diffrn_ambient_temperature 173(2)
_diffrn_measured_fraction_theta_full 1.000
_diffrn_measured_fraction_theta_max 0.999
_diffrn_measurement_device_type diffractometer
_diffrn_radiation_type MoK\a
_diffrn_radiation_wavelength 0.71073
_diffrn_reflns_av_R_equivalents 0.0617
_diffrn_reflns_av_unetI/netI 0.0358
_diffrn_reflns_Laue_measured_fraction_full 1.000
_diffrn_reflns_Laue_measured_fraction_max 0.999
_diffrn_reflns_limit_h_max 12
_diffrn_reflns_limit_h_min -12
_diffrn_reflns_limit_k_max 25
_diffrn_reflns_limit_k_min -25
_diffrn_reflns_limit_l_max 14
_diffrn_reflns_limit_l_min -14
_diffrn_reflns_number 37439
_diffrn_reflns_point_group_measured_fraction_full 1.000
_diffrn_reflns_point_group_measured_fraction_max 0.999
_diffrn_reflns_theta_full 25.242
_diffrn_reflns_theta_max 28.387
_diffrn_reflns_theta_min 2.148
_exptl_absorpt_coefficient_mu 1.188
_exptl_absorpt_correction_T_max 0.887
_exptl_absorpt_correction_T_min 0.759
_exptl_absorpt_correction_type multi-scan
_exptl_absorpt_process_details SADABS
_exptl_crystal_colour 'pale yellow'
_exptl_crystal_density_diffrn 1.627
_exptl_crystal_description block
_exptl_crystal_F_000 956
_exptl_crystal_size_max 0.27
_exptl_crystal_size_mid 0.25
_exptl_crystal_size_min 0.11
_refine_diff_density_max 0.382
_refine_diff_density_min -0.272
_refine_diff_density_rms 0.061
_refine_ls_extinction_method none
_refine_ls_goodness_of_fit_ref 1.014
_refine_ls_hydrogen_treatment mixed
_refine_ls_matrix_type full
_refine_ls_number_parameters 288
_refine_ls_number_reflns 4777
_refine_ls_number_restraints 2
_refine_ls_restrained_S_all 1.014
_refine_ls_R_factor_all 0.0389
_refine_ls_R_factor_gt 0.0282
_refine_ls_shift/su_max 0.002
_refine_ls_shift/su_mean 0.000
_refine_ls_structure_factor_coef Fsqd
_refine_ls_weighting_details 'w=1/[\s^2^(Fo^2^)+(0.0215P)^2^+0.8906P] where P=(Fo^2^+2Fc^2^)/3'
_refine_ls_weighting_scheme calc
_refine_ls_wR_factor_gt 0.0598
_refine_ls_wR_factor_ref 0.0645
_reflns_Friedel_coverage 0.000
_reflns_number_gt 3966
_reflns_number_total 4777
_reflns_threshold_expression 'I > 2\s(I)'
_cod_data_source_file c9nj01456j2.cif
_cod_data_source_block tella_a2
_cod_depositor_comments 'Adding full bibliography for 7058751--7058752.cif.'
_cod_database_code 7058752
_shelx_shelxl_version_number 2017/1
_shelx_space_group_comment
;
The symmetry employed for this shelxl refinement is uniquely defined
by the following loop, which should always be used as a source of
symmetry information in preference to the above space-group names.
They are only intended as comments.
;

loop_
_space_group_symop_operation_xyz
'x, y, z'
'-x, y+1/2, -z+1/2'
'-x, -y, -z'
'x, -y-1/2, z-1/2'

loop_
_atom_site_label
_atom_site_type_symbol
_atom_site_fract_x
_atom_site_fract_y
_atom_site_fract_z
_atom_site_U_iso_or_equiv
_atom_site_adp_type
_atom_site_occupancy
_atom_site_site_symmetry_order
_atom_site_calc_flag
_atom_site_refinement_flags_posn
_atom_site_refinement_flags_adp
Cu1 Cu 0.40088(2) 0.01639(2) 0.33712(2) 0.01421(6) Uani 1 1 d . .
O1A O 0.32360(12) 0.06264(6) 0.46676(11) 0.0232(3) Uani 1 1 d . .
C2A C 0.37576(17) 0.09074(8) 0.57420(15) 0.0171(3) Uani 1 1 d . .
O3A O 0.48742(12) 0.07022(6) 0.64906(11) 0.0223(3) Uani 1 1 d . .
C4A C 0.30158(17) 0.15299(8) 0.61353(15) 0.0173(3) Uani 1 1 d . .
C5A C 0.18090(18) 0.17940(9) 0.53291(16) 0.0209(3) Uani 1 1 d . .
H5A H 0.142363 0.155510 0.455076 0.025 Uiso 1 1 calc R U
C6A C 0.11643(19) 0.24018(9) 0.56504(16) 0.0239(4) Uani 1 1 d . .
H6A H 0.033461 0.257624 0.509763 0.029 Uiso 1 1 calc R U
C7A C 0.17310(18) 0.27576(9) 0.67831(16) 0.0206(3) Uani 1 1 d . .
C8A C 0.29085(18) 0.24822(9) 0.76174(16) 0.0220(4) Uani 1 1 d . .
H8A H 0.327280 0.271120 0.841037 0.026 Uiso 1 1 calc R U
C9A C 0.35454(18) 0.18761(9) 0.72907(16) 0.0213(4) Uani 1 1 d . .
H9A H 0.435446 0.169215 0.785921 0.026 Uiso 1 1 calc R U
O10A O 0.11807(14) 0.33735(7) 0.71175(12) 0.0283(3) Uani 1 1 d D .
O1B O 0.44786(13) 0.08042(7) 0.20082(12) 0.0274(3) Uani 1 1 d . .
C2B C 0.55827(19) 0.10994(9) 0.26562(17) 0.0220(4) Uani 1 1 d . .
O3B O 0.60939(14) 0.08898(6) 0.37833(12) 0.0266(3) Uani 1 1 d . .
C4B C 0.62268(18) 0.17022(9) 0.20913(16) 0.0210(3) Uani 1 1 d . .
C5B C 0.55000(18) 0.20241(9) 0.09728(17) 0.0231(4) Uani 1 1 d . .
H5B H 0.462614 0.183098 0.053296 0.028 Uiso 1 1 calc R U
C6B C 0.60329(18) 0.26211(9) 0.04935(17) 0.0237(4) Uani 1 1 d . .
H6B H 0.552853 0.283378 -0.027396 0.028 Uiso 1 1 calc R U
C7B C 0.73112(18) 0.29118(9) 0.11358(16) 0.0211(3) Uani 1 1 d . .
C8B C 0.80789(19) 0.25749(9) 0.22260(16) 0.0240(4) Uani 1 1 d . .
H8B H 0.897644 0.275306 0.263982 0.029 Uiso 1 1 calc R U
C9B C 0.75304(19) 0.19813(9) 0.27023(16) 0.0238(4) Uani 1 1 d . .
H9B H 0.804728 0.175996 0.345593 0.029 Uiso 1 1 calc R U
O10B O 0.78467(14) 0.35156(7) 0.07481(12) 0.0267(3) Uani 1 1 d D .
N1C N 0.23162(14) -0.03409(7) 0.20947(13) 0.0184(3) Uani 1 1 d . .
C2C C 0.27560(18) -0.06981(9) 0.11971(16) 0.0227(4) Uani 1 1 d . .
H2C H 0.373968 -0.072067 0.122250 0.027 Uiso 1 1 calc R U
C3C C 0.18198(19) -0.10482(9) 0.02000(16) 0.0238(4) Uani 1 1 d . .
H3C H 0.219444 -0.130323 -0.041799 0.029 Uiso 1 1 calc R U
N4C N 0.04507(16) -0.10341(7) 0.00959(13) 0.0226(3) Uani 1 1 d . .
C5C C -0.00474(18) -0.06752(9) 0.10181(16) 0.0203(3) Uani 1 1 d . .
C6C C -0.15135(19) -0.06486(10) 0.09569(18) 0.0273(4) Uani 1 1 d . .
H6C H -0.214847 -0.087630 0.027606 0.033 Uiso 1 1 calc R U
C7C C -0.20150(19) -0.02950(10) 0.18781(19) 0.0305(4) Uani 1 1 d . .
H7C H -0.300313 -0.027546 0.183090 0.037 Uiso 1 1 calc R U
C8C C -0.1091(2) 0.00418(10) 0.28987(19) 0.0289(4) Uani 1 1 d . .
H8C H -0.146118 0.027818 0.353946 0.035 Uiso 1 1 calc R U
C9C C 0.03394(19) 0.00328(9) 0.29788(17) 0.0234(4) Uani 1 1 d . .
H9C H 0.095539 0.026831 0.366263 0.028 Uiso 1 1 calc R U
C10C C 0.08858(17) -0.03277(8) 0.20409(16) 0.0180(3) Uani 1 1 d . .
H10A H 0.062(2) 0.3569(12) 0.643(2) 0.045(7) Uiso 1 1 d D .
H10B H 0.722(3) 0.3689(14) 0.005(2) 0.071(9) Uiso 1 1 d D .

loop_
_atom_site_aniso_label
_atom_site_aniso_U_11
_atom_site_aniso_U_22
_atom_site_aniso_U_33
_atom_site_aniso_U_23
_atom_site_aniso_U_13
_atom_site_aniso_U_12
Cu1 0.01490(10) 0.01440(10) 0.01259(10) -0.00239(7) 0.00125(7) 0.00160(7)
O1A 0.0220(6) 0.0277(7) 0.0188(6) -0.0074(5) 0.0019(5) 0.0029(5)
C2A 0.0172(8) 0.0173(8) 0.0173(8) -0.0003(6) 0.0044(6) -0.0003(6)
O3A 0.0212(6) 0.0205(6) 0.0227(6) -0.0039(5) -0.0007(5) 0.0052(5)
C4A 0.0194(8) 0.0167(8) 0.0160(8) -0.0002(6) 0.0042(6) 0.0019(6)
C5A 0.0221(8) 0.0228(8) 0.0159(8) -0.0028(6) 0.0001(7) 0.0015(7)
C6A 0.0226(9) 0.0260(9) 0.0197(9) -0.0003(7) -0.0029(7) 0.0078(7)
C7A 0.0232(9) 0.0195(8) 0.0191(8) 0.0000(6) 0.0048(7) 0.0045(7)
C8A 0.0235(9) 0.0243(9) 0.0157(8) -0.0045(7) -0.0013(7) 0.0035(7)
C9A 0.0211(8) 0.0230(9) 0.0176(8) -0.0006(7) -0.0006(7) 0.0047(7)
O10A 0.0344(7) 0.0250(7) 0.0216(7) -0.0045(5) -0.0025(6) 0.0146(6)
O1B 0.0280(7) 0.0254(7) 0.0287(7) 0.0003(5) 0.0061(6) -0.0061(5)
C2B 0.0258(9) 0.0185(8) 0.0237(9) -0.0031(7) 0.0102(7) 0.0021(7)
O3B 0.0341(7) 0.0226(6) 0.0236(6) 0.0007(5) 0.0076(6) -0.0036(5)
C4B 0.0230(9) 0.0203(8) 0.0210(8) -0.0045(7) 0.0074(7) -0.0009(7)
C5B 0.0205(8) 0.0243(9) 0.0235(9) -0.0030(7) 0.0026(7) -0.0032(7)
C6B 0.0225(9) 0.0267(9) 0.0205(9) 0.0012(7) 0.0016(7) 0.0003(7)
C7B 0.0236(9) 0.0211(8) 0.0198(8) -0.0016(7) 0.0075(7) -0.0019(7)
C8B 0.0229(9) 0.0289(9) 0.0191(8) -0.0019(7) 0.0021(7) -0.0047(7)
C9B 0.0278(9) 0.0268(9) 0.0165(8) 0.0005(7) 0.0042(7) 0.0001(7)
O10B 0.0307(7) 0.0250(7) 0.0241(7) 0.0018(5) 0.0053(6) -0.0069(5)
N1C 0.0183(7) 0.0185(7) 0.0173(7) -0.0004(5) 0.0017(6) 0.0002(5)
C2C 0.0200(8) 0.0260(9) 0.0216(9) -0.0033(7) 0.0032(7) 0.0007(7)
C3C 0.0274(9) 0.0242(9) 0.0193(8) -0.0059(7) 0.0039(7) -0.0005(7)
N4C 0.0265(8) 0.0192(7) 0.0201(7) -0.0005(6) 0.0005(6) -0.0041(6)
C5C 0.0216(8) 0.0171(8) 0.0206(8) 0.0050(6) 0.0012(7) -0.0027(7)
C6C 0.0214(9) 0.0256(9) 0.0325(10) 0.0043(8) 0.0006(8) -0.0064(7)
C7C 0.0189(9) 0.0331(11) 0.0401(11) 0.0087(8) 0.0079(8) -0.0018(8)
C8C 0.0275(10) 0.0305(10) 0.0314(10) 0.0019(8) 0.0122(8) 0.0024(8)
C9C 0.0243(9) 0.0232(9) 0.0229(9) 0.0001(7) 0.0052(7) -0.0001(7)
C10C 0.0191(8) 0.0157(8) 0.0182(8) 0.0033(6) 0.0016(6) -0.0002(6)

loop_
_atom_type_symbol
_atom_type_description
_atom_type_scat_dispersion_real
_atom_type_scat_dispersion_imag
_atom_type_scat_source
C C 0.0033 0.0016 'International Tables Vol C Tables 4.2.6.8 and 6.1.1.4'
H H 0.0000 0.0000 'International Tables Vol C Tables 4.2.6.8 and 6.1.1.4'
N N 0.0061 0.0033 'International Tables Vol C Tables 4.2.6.8 and 6.1.1.4'
O O 0.0106 0.0060 'International Tables Vol C Tables 4.2.6.8 and 6.1.1.4'
Cu Cu 0.3201 1.2651 'International Tables Vol C Tables 4.2.6.8 and 6.1.1.4'

loop_
_geom_angle_atom_site_label_1
_geom_angle_atom_site_label_2
_geom_angle_atom_site_label_3
_geom_angle
_geom_angle_site_symmetry_1
_geom_angle_site_symmetry_3
O1A Cu1 O3A 128.49(5) . 3_656
O1A Cu1 O1B 115.68(5) . .
O3A Cu1 O1B 110.37(5) 3_656 .
O1A Cu1 N1C 107.45(5) . .
O3A Cu1 N1C 90.85(5) 3_656 .
O1B Cu1 N1C 93.81(5) . .
O1A Cu1 O3B 93.01(5) . .
O3A Cu1 O3B 91.72(5) 3_656 .
O1B Cu1 O3B 58.74(5) . .
N1C Cu1 O3B 151.41(5) . .
C2A O1A Cu1 134.57(11) . .
O3A C2A O1A 124.68(15) . .
O3A C2A C4A 117.72(14) . .
O1A C2A C4A 117.59(14) . .
C2A O3A Cu1 133.89(11) . 3_656
C5A C4A C9A 118.97(15) . .
C5A C4A C2A 120.19(14) . .
C9A C4A C2A 120.79(14) . .
C6A C5A C4A 120.55(15) . .
C5A C6A C7A 119.99(16) . .
O10A C7A C6A 122.49(15) . .
O10A C7A C8A 117.74(15) . .
C6A C7A C8A 119.77(15) . .
C9A C8A C7A 119.85(15) . .
C8A C9A C4A 120.78(15) . .
C2B O1B Cu1 99.31(11) . .
O3B C2B O1B 119.70(16) . .
O3B C2B C4B 120.86(16) . .
O1B C2B C4B 119.41(16) . .
C2B O3B Cu1 81.92(10) . .
C5B C4B C9B 118.70(16) . .
C5B C4B C2B 120.20(16) . .
C9B C4B C2B 121.02(16) . .
C6B C5B C4B 120.85(16) . .
C5B C6B C7B 120.07(16) . .
O10B C7B C6B 122.61(16) . .
O10B C7B C8B 117.88(15) . .
C6B C7B C8B 119.51(16) . .
C9B C8B C7B 119.83(16) . .
C8B C9B C4B 120.93(16) . .
C2C N1C C10C 117.37(14) . .
C2C N1C Cu1 111.80(11) . .
C10C N1C Cu1 130.78(11) . .
N1C C2C C3C 122.32(16) . .
N4C C3C C2C 122.24(16) . .
C3C N4C C5C 117.21(14) . .
N4C C5C C6C 119.51(16) . .
N4C C5C C10C 121.19(15) . .
C6C C5C C10C 119.30(16) . .
C7C C6C C5C 119.74(17) . .
C6C C7C C8C 120.96(17) . .
C9C C8C C7C 120.76(18) . .
C8C C9C C10C 119.47(17) . .
N1C C10C C9C 120.61(15) . .
N1C C10C C5C 119.63(15) . .
C9C C10C C5C 119.75(15) . .

loop_
_geom_bond_atom_site_label_1
_geom_bond_atom_site_label_2
_geom_bond_distance
_geom_bond_site_symmetry_2
Cu1 O1A 1.9204(11) .
Cu1 O3A 1.9474(11) 3_656
Cu1 O1B 2.0181(12) .
Cu1 N1C 2.1235(14) .
Cu1 O3B 2.4039(13) .
O1A C2A 1.2683(19) .
C2A O3A 1.2626(19) .
C2A C4A 1.484(2) .
C4A C5A 1.390(2) .
C4A C9A 1.395(2) .
C5A C6A 1.383(2) .
C6A C7A 1.391(2) .
C7A O10A 1.3572(19) .
C7A C8A 1.391(2) .
C8A C9A 1.379(2) .
O1B C2B 1.273(2) .
C2B O3B 1.265(2) .
C2B C4B 1.486(2) .
C4B C5B 1.392(2) .
C4B C9B 1.397(2) .
C5B C6B 1.382(2) .
C6B C7B 1.395(2) .
C7B O10B 1.352(2) .
C7B C8B 1.395(2) .
C8B C9B 1.382(2) .
N1C C2C 1.316(2) .
N1C C10C 1.377(2) .
C2C C3C 1.409(2) .
C3C N4C 1.310(2) .
N4C C5C 1.367(2) .
C5C C6C 1.411(2) .
C5C C10C 1.422(2) .
C6C C7C 1.362(3) .
C7C C8C 1.407(3) .
C8C C9C 1.372(2) .
C9C C10C 1.406(2) .
